data_7715299
loop_
_publ_author_name
'Sanderson, Hugh J.'
'Kociok-K&#xf6;hn, Gabriele'
'McMullin, Claire L.'
'Hintermair, Ulrich'

_publ_section_title
;
 Twinned <i>versus</i> linked organometallics - bimetallic "half-baguette"
 pentalenide complexes of Rh(I).
;
_journal_issue 13
_journal_name_full 'Dalton transactions (Cambridge, England : 2003)'
_journal_page_first 5881
_journal_page_last 5899
_journal_paper_doi 10.1039/d3dt04325h
_journal_volume 53
_journal_year 2024
_chemical_formula_moiety 'C52 H48 P4 Rh, C34 H22 O2 Rh, 4(C4 H8 O)'
_chemical_formula_sum 'C102 H102 O6 P4 Rh2'
_chemical_formula_weight 1753.53
_space_group_crystal_system triclinic
_space_group_IT_number 2
_space_group_name_Hall '-P 1'
_space_group_name_H-M_alt 'P -1'
_atom_sites_solution_hydrogens geom
_atom_sites_solution_primary dual
_audit_creation_method SHELXL-2018/3
_audit_update_record
;
2023-11-20 deposited with the CCDC.	2024-02-19 downloaded from the CCDC.
;
_cell_angle_alpha 75.3403(16)
_cell_angle_beta 87.2098(15)
_cell_angle_gamma 79.4900(15)
_cell_formula_units_Z 2
_cell_length_a 13.9687(3)
_cell_length_b 14.9315(3)
_cell_length_c 22.8545(4)
_cell_measurement_reflns_used 20546
_cell_measurement_temperature 150(2)
_cell_measurement_theta_max 72.6550
_cell_measurement_theta_min 3.8140
_cell_volume 4534.28(16)
_computing_cell_refinement 'CrysAlisPro 1.171.42.49 (Rigaku OD, 2022)'
_computing_data_collection 'CrysAlisPro 1.171.42.49 (Rigaku OD, 2022)'
_computing_data_reduction 'CrysAlisPro 1.171.42.49 (Rigaku OD, 2022)'
_computing_molecular_graphics 'ORTEP3 for Windows - Farrugia, L. J. J. Appl. Crystallogr. 1997, 30, 565'
_computing_publication_material
;
 'WinGX publication routines, Farrugia, 
 L. J., J. Appl. Crystallogr., 1999, 32, 837-838
;
_computing_structure_refinement
;
 SHELXL-2018/3 (Sheldrick, 2018)
 Sheldrick GM (2008) Acta Crystallogr A64:112--122 and 
 C. B. H\"ubschle, G. M. Sheldrick and B. Dittrich
 ShelXle: a Qt graphical user interface for SHELXL
 J. Appl. Cryst., 44, (2011) 1281-1284.
;
_computing_structure_solution 'SHELXT 2014/5 (Sheldrick, 2014)'
_diffrn_ambient_environment N~2~
_diffrn_ambient_temperature 150.00(10)
_diffrn_detector 'CCD plate'
_diffrn_detector_area_resol_mean 8.1150
_diffrn_detector_type EosS2
_diffrn_measured_fraction_theta_full 0.999
_diffrn_measured_fraction_theta_max 0.986
_diffrn_measurement_device 'four-circle diffractometer'
_diffrn_measurement_device_type 'SuperNova, Dual, Cu at home/near, EosS2'
_diffrn_measurement_method '\w scans'
_diffrn_radiation_monochromator mirror
_diffrn_radiation_probe x-ray
_diffrn_radiation_type 'Cu K\a'
_diffrn_radiation_wavelength 1.54184
_diffrn_reflns_av_R_equivalents 0.0430
_diffrn_reflns_av_unetI/netI 0.0496
_diffrn_reflns_Laue_measured_fraction_full 0.999
_diffrn_reflns_Laue_measured_fraction_max 0.986
_diffrn_reflns_limit_h_max 16
_diffrn_reflns_limit_h_min -17
_diffrn_reflns_limit_k_max 17
_diffrn_reflns_limit_k_min -18
_diffrn_reflns_limit_l_max 18
_diffrn_reflns_limit_l_min -28
_diffrn_reflns_number 47619
_diffrn_reflns_point_group_measured_fraction_full 0.999
_diffrn_reflns_point_group_measured_fraction_max 0.986
_diffrn_reflns_theta_full 67.684
_diffrn_reflns_theta_max 72.980
_diffrn_reflns_theta_min 3.784
_diffrn_source 'micro-focus sealed X-ray tube'
_diffrn_source_type 'SuperNova (Cu) X-ray Source'
_exptl_absorpt_coefficient_mu 4.022
_exptl_absorpt_correction_T_max 1.00000
_exptl_absorpt_correction_T_min 0.82514
_exptl_absorpt_correction_type multi-scan
_exptl_absorpt_process_details
;
CrysAlisPro 1.171.42.56a (Rigaku Oxford Diffraction, 2022)
Empirical absorption correction using spherical harmonics,
implemented in SCALE3 ABSPACK scaling algorithm.
;
_exptl_crystal_colour orange
_exptl_crystal_density_diffrn 1.284
_exptl_crystal_description tabloid
_exptl_crystal_F_000 1824
_exptl_crystal_size_max 0.153
_exptl_crystal_size_mid 0.128
_exptl_crystal_size_min 0.035
_refine_diff_density_max 1.496
_refine_diff_density_min -1.079
_refine_diff_density_rms 0.102
_refine_ls_extinction_method none
_refine_ls_goodness_of_fit_ref 1.115
_refine_ls_hydrogen_treatment constr
_refine_ls_matrix_type full
_refine_ls_number_parameters 1082
_refine_ls_number_reflns 17878
_refine_ls_number_restraints 10
_refine_ls_restrained_S_all 1.118
_refine_ls_R_factor_all 0.0636
_refine_ls_R_factor_gt 0.0555
_refine_ls_shift/su_max 0.001
_refine_ls_shift/su_mean 0.000
_refine_ls_structure_factor_coef Fsqd
_refine_ls_weighting_details 'w=1/[\s^2^(Fo^2^)+(0.0730P)^2^+7.5938P] where P=(Fo^2^+2Fc^2^)/3'
_refine_ls_weighting_scheme calc
_refine_ls_wR_factor_gt 0.1492
_refine_ls_wR_factor_ref 0.1549
_reflns_Friedel_coverage 0.000
_reflns_number_gt 15619
_reflns_number_total 17878
_reflns_threshold_expression 'I > 2\s(I)'
_cod_data_source_file d3dt04325h2.cif
_cod_data_source_block s22uh32
_cod_depositor_comments 'Adding full bibliography for 7715294--7715303.cif.'
_cod_database_code 7715299
_shelx_shelxl_version_number 2018/3
_shelx_space_group_comment
;
The symmetry employed for this shelxl refinement is uniquely defined
by the following loop, which should always be used as a source of
symmetry information in preference to the above space-group names.
They are only intended as comments.
;
_shelx_estimated_absorpt_t_min 0.578
_shelx_estimated_absorpt_t_max 0.872
_oxdiff_exptl_absorpt_empirical_full_min 0.841
_oxdiff_exptl_absorpt_empirical_full_max 1.328
_oxdiff_exptl_absorpt_empirical_details
;
Empirical correction (ABSPACK) includes:
- Absorption correction using spherical harmonics
- Frame scaling
;

loop_
_space_group_symop_operation_xyz
'x, y, z'
'-x, -y, -z'

loop_
_atom_site_label
_atom_site_type_symbol
_atom_site_fract_x
_atom_site_fract_y
_atom_site_fract_z
_atom_site_U_iso_or_equiv
_atom_site_adp_type
_atom_site_occupancy
_atom_site_site_symmetry_order
_atom_site_calc_flag
_atom_site_refinement_flags_posn
_atom_site_refinement_flags_adp
_atom_site_refinement_flags_occupancy
_atom_site_disorder_assembly
_atom_site_disorder_group
Rh1 Rh 0.21501(2) 0.56844(2) 0.22207(2) 0.03252(9) Uani 1 1 d . . . . .
O1 O 0.0456(4) 0.5706(4) 0.1455(2) 0.0781(14) Uani 1 1 d . . . . .
O2 O 0.1978(4) 0.3772(3) 0.2992(2) 0.0727(13) Uani 1 1 d . . . . .
C1 C 0.2737(3) 0.6707(3) 0.27385(18) 0.0289(8) Uani 1 1 d . . . . .
C2 C 0.3460(3) 0.5941(3) 0.26174(19) 0.0305(8) Uani 1 1 d . . . . .
C3 C 0.4203(3) 0.5278(3) 0.3029(2) 0.0331(9) Uani 1 1 d . . . . .
C4 C 0.4583(3) 0.5550(3) 0.3503(2) 0.0353(9) Uani 1 1 d . . . . .
H4 H 0.430244 0.613026 0.359187 0.042 Uiso 1 1 calc R U . . .
C5 C 0.5361(3) 0.4980(4) 0.3841(2) 0.0401(10) Uani 1 1 d . . . . .
H5 H 0.562112 0.517751 0.415407 0.048 Uiso 1 1 calc R U . . .
C6 C 0.5763(4) 0.4124(4) 0.3726(2) 0.0448(11) Uani 1 1 d . . . . .
H6 H 0.629302 0.373169 0.396108 0.054 Uiso 1 1 calc R U . . .
C7 C 0.5384(4) 0.3840(4) 0.3261(3) 0.0480(12) Uani 1 1 d . . . . .
H7 H 0.565678 0.325289 0.318060 0.058 Uiso 1 1 calc R U . . .
C8 C 0.4610(4) 0.4413(3) 0.2918(2) 0.0411(10) Uani 1 1 d . . . . .
H8 H 0.435514 0.421395 0.260422 0.049 Uiso 1 1 calc R U . . .
C9 C 0.3571(3) 0.6106(3) 0.1973(2) 0.0354(9) Uani 1 1 d . . . . .
H9 H 0.410464 0.576981 0.175828 0.042 Uiso 1 1 calc R U . . .
C10 C 0.2849(3) 0.6880(3) 0.16898(19) 0.0338(9) Uani 1 1 d . . . . .
C11 C 0.2843(4) 0.7279(4) 0.1025(2) 0.0427(11) Uani 1 1 d . . . . .
C12 C 0.2900(8) 0.6710(6) 0.0626(3) 0.100(3) Uani 1 1 d . . . . .
H12 H 0.290954 0.605498 0.077864 0.120 Uiso 1 1 calc R U . . .
C13 C 0.2943(11) 0.7090(8) 0.0003(3) 0.136(5) Uani 1 1 d . . . . .
H13 H 0.299495 0.668975 -0.026540 0.163 Uiso 1 1 calc R U . . .
C14 C 0.2912(7) 0.8039(6) -0.0224(3) 0.092(3) Uani 1 1 d . . . . .
H14 H 0.291192 0.830212 -0.064829 0.110 Uiso 1 1 calc R U . . .
C15 C 0.2881(4) 0.8597(5) 0.0163(2) 0.0544(14) Uani 1 1 d . . . . .
H15 H 0.287123 0.925223 0.001044 0.065 Uiso 1 1 calc R U . . .
C16 C 0.2862(3) 0.8213(4) 0.0781(2) 0.0417(11) Uani 1 1 d . . . . .
H16 H 0.286348 0.861205 0.104537 0.050 Uiso 1 1 calc R U . . .
C17 C 0.2374(3) 0.7306(3) 0.21602(18) 0.0296(8) Uani 1 1 d . . . . .
C18 C 0.1761(3) 0.8116(3) 0.22639(18) 0.0301(8) Uani 1 1 d . . . . .
C19 C 0.1211(3) 0.8915(3) 0.18257(19) 0.0325(9) Uani 1 1 d . . . . .
C20 C 0.0802(3) 0.8820(4) 0.13002(19) 0.0379(10) Uani 1 1 d . . . . .
H20 H 0.086396 0.821180 0.122932 0.045 Uiso 1 1 calc R U . . .
C21 C 0.0315(4) 0.9579(5) 0.0887(2) 0.0521(14) Uani 1 1 d . . . . .
H21 H 0.006449 0.948900 0.053051 0.063 Uiso 1 1 calc R U . . .
C22 C 0.0183(4) 1.0463(5) 0.0979(3) 0.0579(16) Uani 1 1 d . . . . .
H22 H -0.015207 1.098498 0.068957 0.070 Uiso 1 1 calc R U . . .
C23 C 0.0548(4) 1.0587(4) 0.1504(3) 0.0550(14) Uani 1 1 d . . . . .
H23 H 0.044805 1.119490 0.157923 0.066 Uiso 1 1 calc R U . . .
C24 C 0.1056(3) 0.9823(3) 0.1917(2) 0.0397(10) Uani 1 1 d . . . . .
H24 H 0.130614 0.991811 0.227186 0.048 Uiso 1 1 calc R U . . .
C25 C 0.1744(3) 0.8000(3) 0.28981(18) 0.0291(8) Uani 1 1 d . . . . .
H25 H 0.139626 0.844962 0.309554 0.035 Uiso 1 1 calc R U . . .
C26 C 0.2302(3) 0.7146(3) 0.31987(18) 0.0293(8) Uani 1 1 d . . . . .
C27 C 0.2301(3) 0.6758(3) 0.38544(18) 0.0279(8) Uani 1 1 d . . . . .
C28 C 0.2112(3) 0.7343(3) 0.42557(19) 0.0327(9) Uani 1 1 d . . . . .
H28 H 0.199427 0.800606 0.409731 0.039 Uiso 1 1 calc R U . . .
C29 C 0.2093(3) 0.6980(4) 0.4875(2) 0.0403(10) Uani 1 1 d . . . . .
H29 H 0.196374 0.739349 0.513568 0.048 Uiso 1 1 calc R U . . .
C30 C 0.2264(4) 0.6013(4) 0.5118(2) 0.0429(11) Uani 1 1 d . . . . .
H30 H 0.225907 0.576291 0.554379 0.051 Uiso 1 1 calc R U . . .
C31 C 0.2440(3) 0.5419(4) 0.4735(2) 0.0404(10) Uani 1 1 d . . . . .
H31 H 0.255157 0.475743 0.489732 0.048 Uiso 1 1 calc R U . . .
C32 C 0.2456(3) 0.5786(3) 0.4109(2) 0.0339(9) Uani 1 1 d . . . . .
H32 H 0.257356 0.536826 0.385157 0.041 Uiso 1 1 calc R U . . .
C33 C 0.1099(4) 0.5720(4) 0.1742(2) 0.0474(12) Uani 1 1 d . . . . .
C34 C 0.2024(4) 0.4511(4) 0.2714(2) 0.0456(11) Uani 1 1 d . . . . .
Rh2 Rh 0.37228(2) 0.08642(2) 0.73904(2) 0.02290(8) Uani 1 1 d . . . . .
P1 P 0.50039(7) 0.07650(7) 0.67365(4) 0.02476(19) Uani 1 1 d . . . . .
P2 P 0.47516(7) 0.14193(7) 0.79009(4) 0.0262(2) Uani 1 1 d . . . . .
P3 P 0.22671(7) 0.13516(7) 0.78212(4) 0.0258(2) Uani 1 1 d . . . . .
P4 P 0.28633(7) -0.01274(7) 0.71033(4) 0.0271(2) Uani 1 1 d . . . . .
C41 C 0.5795(3) 0.1717(3) 0.74164(18) 0.0301(8) Uani 1 1 d . . . . .
H41A H 0.561158 0.234039 0.713123 0.036 Uiso 1 1 calc R U . . .
H41B H 0.634255 0.174221 0.766748 0.036 Uiso 1 1 calc R U . . .
C42 C 0.6101(3) 0.0968(3) 0.70681(18) 0.0299(8) Uani 1 1 d . . . . .
H42A H 0.642527 0.037703 0.734304 0.036 Uiso 1 1 calc R U . . .
H42B H 0.656567 0.117864 0.674364 0.036 Uiso 1 1 calc R U . . .
C43 C 0.4761(3) 0.1731(3) 0.60663(17) 0.0272(8) Uani 1 1 d . . . . .
C44 C 0.5458(3) 0.2285(3) 0.58074(19) 0.0359(9) Uani 1 1 d . . . . .
H44 H 0.609134 0.214402 0.597754 0.043 Uiso 1 1 calc R U . . .
C45 C 0.5232(4) 0.3034(3) 0.5306(2) 0.0403(10) Uani 1 1 d . . . . .
H45 H 0.571040 0.340466 0.513819 0.048 Uiso 1 1 calc R U . . .
C46 C 0.4325(4) 0.3245(3) 0.5049(2) 0.0397(10) Uani 1 1 d . . . . .
H46 H 0.417425 0.375467 0.470292 0.048 Uiso 1 1 calc R U . . .
C47 C 0.3628(3) 0.2703(3) 0.5304(2) 0.0374(9) Uani 1 1 d . . . . .
H47 H 0.299512 0.284806 0.513250 0.045 Uiso 1 1 calc R U . . .
C48 C 0.3846(3) 0.1955(3) 0.58056(19) 0.0324(8) Uani 1 1 d . . . . .
H48 H 0.336225 0.159041 0.597294 0.039 Uiso 1 1 calc R U . . .
C49 C 0.5468(3) -0.0280(3) 0.64645(18) 0.0289(8) Uani 1 1 d . . . . .
C50 C 0.5718(3) -0.1125(3) 0.6896(2) 0.0355(9) Uani 1 1 d . . . . .
H50 H 0.565058 -0.113587 0.731302 0.043 Uiso 1 1 calc R U . . .
C51 C 0.6065(4) -0.1949(3) 0.6725(2) 0.0435(11) Uani 1 1 d . . . . .
H51 H 0.623224 -0.252404 0.702366 0.052 Uiso 1 1 calc R U . . .
C52 C 0.6167(4) -0.1934(4) 0.6117(2) 0.0457(11) Uani 1 1 d . . . . .
H52 H 0.639847 -0.250008 0.599670 0.055 Uiso 1 1 calc R U . . .
C53 C 0.5931(4) -0.1096(4) 0.5686(2) 0.0446(11) Uani 1 1 d . . . . .
H53 H 0.600972 -0.108894 0.527009 0.054 Uiso 1 1 calc R U . . .
C54 C 0.5579(3) -0.0262(3) 0.58511(19) 0.0354(9) Uani 1 1 d . . . . .
H54 H 0.541658 0.031156 0.555119 0.042 Uiso 1 1 calc R U . . .
C55 C 0.5300(3) 0.0457(3) 0.85243(18) 0.0301(8) Uani 1 1 d . . . . .
C56 C 0.6304(3) 0.0151(4) 0.85739(19) 0.0370(10) Uani 1 1 d . . . . .
H56 H 0.672493 0.045170 0.828034 0.044 Uiso 1 1 calc R U . . .
C57 C 0.6694(4) -0.0590(4) 0.9050(2) 0.0448(11) Uani 1 1 d . . . . .
H57 H 0.737871 -0.079559 0.908094 0.054 Uiso 1 1 calc R U . . .
C58 C 0.6080(4) -0.1029(4) 0.9480(2) 0.0492(12) Uani 1 1 d . . . . .
H58 H 0.634418 -0.153427 0.980609 0.059 Uiso 1 1 calc R U . . .
C59 C 0.5098(4) -0.0733(4) 0.9433(2) 0.0511(13) Uani 1 1 d . . . . .
H59 H 0.468063 -0.102982 0.973058 0.061 Uiso 1 1 calc R U . . .
C60 C 0.4704(3) -0.0004(4) 0.8957(2) 0.0402(10) Uani 1 1 d . . . . .
H60 H 0.401724 0.018344 0.892545 0.048 Uiso 1 1 calc R U . . .
C61 C 0.4417(3) 0.2432(3) 0.8224(2) 0.0336(9) Uani 1 1 d . . . . .
C62 C 0.4544(4) 0.2378(4) 0.8836(2) 0.0451(11) Uani 1 1 d . . . . .
H62 H 0.481091 0.179504 0.910190 0.054 Uiso 1 1 calc R U . . .
C63 C 0.4281(5) 0.3178(5) 0.9054(3) 0.0596(15) Uani 1 1 d . . . . .
H63 H 0.437023 0.314120 0.946938 0.072 Uiso 1 1 calc R U . . .
C64 C 0.3889(5) 0.4029(4) 0.8666(3) 0.0641(17) Uani 1 1 d . . . . .
H64 H 0.369398 0.456975 0.881918 0.077 Uiso 1 1 calc R U . . .
C65 C 0.3778(4) 0.4094(4) 0.8051(3) 0.0532(13) Uani 1 1 d . . . . .
H65 H 0.352628 0.468049 0.778406 0.064 Uiso 1 1 calc R U . . .
C66 C 0.4038(3) 0.3295(3) 0.7835(2) 0.0405(10) Uani 1 1 d . . . . .
H66 H 0.395838 0.333520 0.741770 0.049 Uiso 1 1 calc R U . . .
C67 C 0.1558(3) 0.0179(4) 0.7276(2) 0.0369(10) Uani 1 1 d . . . . .
H67A H 0.123760 0.070435 0.694986 0.044 Uiso 1 1 calc R U . . .
H67B H 0.123274 -0.036862 0.731099 0.044 Uiso 1 1 calc R U . . .
C68 C 0.1485(3) 0.0468(3) 0.7876(2) 0.0351(9) Uani 1 1 d . . . . .
H68A H 0.170314 -0.008657 0.821355 0.042 Uiso 1 1 calc R U . . .
H68B H 0.080272 0.073484 0.795363 0.042 Uiso 1 1 calc R U . . .
C69 C 0.2044(3) 0.1668(3) 0.85415(18) 0.0312(8) Uani 1 1 d . . . . .
C70 C 0.1997(3) 0.0969(4) 0.90739(19) 0.0388(10) Uani 1 1 d . . . . .
H70 H 0.210280 0.032772 0.906157 0.047 Uiso 1 1 calc R U . . .
C71 C 0.1796(4) 0.1210(5) 0.9625(2) 0.0516(14) Uani 1 1 d . . . . .
H71 H 0.175350 0.073255 0.998524 0.062 Uiso 1 1 calc R U . . .
C72 C 0.1658(4) 0.2140(5) 0.9647(2) 0.0590(16) Uani 1 1 d . . . . .
H72 H 0.151602 0.230128 1.002187 0.071 Uiso 1 1 calc R U . . .
C73 C 0.1727(4) 0.2847(5) 0.9119(3) 0.0564(14) Uani 1 1 d . . . . .
H73 H 0.164814 0.348505 0.913561 0.068 Uiso 1 1 calc R U . . .
C74 C 0.1913(4) 0.2607(4) 0.8568(2) 0.0443(11) Uani 1 1 d . . . . .
H74 H 0.195005 0.308561 0.820834 0.053 Uiso 1 1 calc R U . . .
C75 C 0.1618(3) 0.2367(3) 0.72826(18) 0.0318(8) Uani 1 1 d . . . . .
C76 C 0.0611(3) 0.2650(4) 0.7327(2) 0.0423(11) Uani 1 1 d . . . . .
H76 H 0.026874 0.233718 0.766421 0.051 Uiso 1 1 calc R U . . .
C77 C 0.0106(4) 0.3372(4) 0.6894(2) 0.0505(13) Uani 1 1 d . . . . .
H77 H -0.057865 0.354911 0.692931 0.061 Uiso 1 1 calc R U . . .
C78 C 0.0597(5) 0.3834(4) 0.6413(3) 0.0628(17) Uani 1 1 d . . . . .
H78 H 0.025093 0.432759 0.610908 0.075 Uiso 1 1 calc R U . . .
C79 C 0.1604(5) 0.3582(4) 0.6365(3) 0.0588(15) Uani 1 1 d . . . . .
H79 H 0.194146 0.391557 0.603442 0.071 Uiso 1 1 calc R U . . .
C80 C 0.2119(4) 0.2845(4) 0.6801(2) 0.0427(11) Uani 1 1 d . . . . .
H80 H 0.280444 0.267233 0.676770 0.051 Uiso 1 1 calc R U . . .
C81 C 0.3201(4) -0.1302(3) 0.7611(2) 0.0362(9) Uani 1 1 d . . . . .
C82 C 0.3925(4) -0.1460(3) 0.8037(2) 0.0427(11) Uani 1 1 d . . . . .
H82 H 0.425351 -0.096435 0.805657 0.051 Uiso 1 1 calc R U . . .
C83 C 0.4174(5) -0.2337(4) 0.8434(3) 0.0586(15) Uani 1 1 d . . . . .
H83 H 0.465746 -0.243651 0.873296 0.070 Uiso 1 1 calc R U . . .
C84 C 0.3719(6) -0.3062(4) 0.8394(3) 0.074(2) Uani 1 1 d . . . . .
H84 H 0.391278 -0.367030 0.865232 0.089 Uiso 1 1 calc R U . . .
C85 C 0.2981(6) -0.2912(4) 0.7979(3) 0.074(2) Uani 1 1 d . . . . .
H85 H 0.265694 -0.341091 0.796136 0.089 Uiso 1 1 calc R U . . .
C86 C 0.2715(5) -0.2029(4) 0.7590(2) 0.0539(14) Uani 1 1 d . . . . .
H86 H 0.220111 -0.192033 0.730957 0.065 Uiso 1 1 calc R U . . .
C87 C 0.2832(3) -0.0367(3) 0.63576(18) 0.0305(8) Uani 1 1 d . . . . .
C88 C 0.3427(4) -0.1137(4) 0.6221(2) 0.0401(10) Uani 1 1 d . . . . .
H88 H 0.386952 -0.154314 0.651624 0.048 Uiso 1 1 calc R U . . .
C89 C 0.3385(4) -0.1323(4) 0.5659(2) 0.0482(12) Uani 1 1 d . . . . .
H89 H 0.378757 -0.186096 0.557464 0.058 Uiso 1 1 calc R U . . .
C90 C 0.2765(4) -0.0732(4) 0.5226(2) 0.0499(13) Uani 1 1 d . . . . .
H90 H 0.272723 -0.086643 0.484438 0.060 Uiso 1 1 calc R U . . .
C91 C 0.2192(4) 0.0060(4) 0.5345(2) 0.0509(13) Uani 1 1 d . . . . .
H91 H 0.177495 0.048009 0.504050 0.061 Uiso 1 1 calc R U . . .
C92 C 0.2226(4) 0.0242(3) 0.5909(2) 0.0395(10) Uani 1 1 d . . . . .
H92 H 0.183183 0.078838 0.598877 0.047 Uiso 1 1 calc R U . . .
O3 O 0.8479(3) 1.0257(3) 0.6106(2) 0.0698(12) Uani 1 1 d . . . . .
C101 C 0.9487(5) 1.0208(5) 0.5950(4) 0.0722(18) Uani 1 1 d . . . . .
H10A H 0.978760 1.060198 0.615118 0.087 Uiso 1 1 calc R U . . .
H10B H 0.956549 1.043259 0.550748 0.087 Uiso 1 1 calc R U . . .
C102 C 0.9949(5) 0.9208(5) 0.6159(3) 0.0665(17) Uani 1 1 d . . . . .
H10C H 1.063641 0.914467 0.627543 0.080 Uiso 1 1 calc R U . . .
H10D H 0.991773 0.886261 0.584604 0.080 Uiso 1 1 calc R U . . .
C103 C 0.9326(5) 0.8869(5) 0.6703(3) 0.0705(18) Uani 1 1 d . . . . .
H10E H 0.933813 0.818390 0.678530 0.085 Uiso 1 1 calc R U . . .
H10F H 0.954439 0.901627 0.706881 0.085 Uiso 1 1 calc R U . . .
C104 C 0.8329(4) 0.9418(4) 0.6509(3) 0.0587(14) Uani 1 1 d . . . . .
H10G H 0.797612 0.906057 0.630822 0.070 Uiso 1 1 calc R U . . .
H10H H 0.794384 0.954806 0.686290 0.070 Uiso 1 1 calc R U . . .
O4 O 0.1005(4) 0.6934(5) 0.7204(3) 0.1001(19) Uani 1 1 d . . . . .
C105 C 0.1571(8) 0.6613(7) 0.6746(4) 0.095(3) Uani 1 1 d . . . . .
H10I H 0.124073 0.688963 0.635133 0.114 Uiso 1 1 calc R U . . .
H10J H 0.221176 0.681549 0.672023 0.114 Uiso 1 1 calc R U . . .
C106 C 0.1704(10) 0.5626(7) 0.6875(5) 0.124(4) Uani 1 1 d . . . . .
H10K H 0.240362 0.535056 0.693194 0.149 Uiso 1 1 calc R U . . .
H10L H 0.145364 0.542546 0.654013 0.149 Uiso 1 1 calc R U . . .
C107 C 0.1141(7) 0.5310(6) 0.7453(4) 0.098(3) Uani 1 1 d . . . . .
H10M H 0.076798 0.481833 0.742546 0.118 Uiso 1 1 calc R U . . .
H10N H 0.157598 0.507380 0.780923 0.118 Uiso 1 1 calc R U . . .
C108 C 0.0503(6) 0.6183(7) 0.7475(5) 0.099(3) Uani 1 1 d . . . . .
H10O H -0.010665 0.624776 0.725233 0.119 Uiso 1 1 calc R U . . .
H10P H 0.033357 0.619129 0.789974 0.119 Uiso 1 1 calc R U . . .
O5 O 0.9438(10) 0.7764(7) 0.5249(5) 0.070(4) Uani 0.48(2) 1 d . . P A 1
O5A O 0.8690(12) 0.7758(8) 0.5041(7) 0.105(6) Uani 0.52(2) 1 d . . P A 2
C109 C 0.8831(9) 0.7286(7) 0.5707(6) 0.117(4) Uani 1 1 d . . . . .
H10Q H 0.894688 0.739304 0.610577 0.141 Uiso 0.48(2) 1 calc R U P A 1
H10R H 0.813377 0.751067 0.560324 0.141 Uiso 0.48(2) 1 calc R U P A 1
H10S H 0.935016 0.751247 0.587916 0.141 Uiso 0.52(2) 1 calc R U P A 2
H10T H 0.822034 0.740083 0.593630 0.141 Uiso 0.52(2) 1 calc R U P A 2
C110 C 0.9099(10) 0.6331(6) 0.5716(4) 0.125(5) Uani 1 1 d . . . . .
H11A H 0.852115 0.602060 0.579079 0.150 Uiso 1 1 calc R U . . .
H11B H 0.957730 0.601391 0.604230 0.150 Uiso 1 1 calc R U . . .
C111 C 0.9539(5) 0.6271(5) 0.5114(5) 0.086(3) Uani 1 1 d . . . . .
H11C H 0.918977 0.590621 0.491696 0.103 Uiso 1 1 calc R U . . .
H11D H 1.023592 0.597651 0.515410 0.103 Uiso 1 1 calc R U . . .
C112 C 0.9415(6) 0.7292(5) 0.4763(4) 0.085(2) Uani 1 1 d . . . . .
H11E H 0.995359 0.740541 0.447165 0.102 Uiso 0.48(2) 1 calc R U P A 1
H11F H 0.878640 0.749697 0.454474 0.102 Uiso 0.48(2) 1 calc R U P A 1
H11G H 1.002389 0.753990 0.476937 0.102 Uiso 0.52(2) 1 calc R U P A 2
H11H H 0.924183 0.735912 0.433738 0.102 Uiso 0.52(2) 1 calc R U P A 2
O6 O 0.2177(11) 0.2420(11) 0.1836(7) 0.122(5) Uani 0.5 1 d D . P . .
C113 C 0.3039(11) 0.2795(14) 0.1627(6) 0.089(5) Uani 0.5 1 d D . P . .
H11I H 0.355477 0.225023 0.161014 0.106 Uiso 0.5 1 calc R U P . .
H11J H 0.322987 0.306097 0.194985 0.106 Uiso 0.5 1 calc R U P . .
C114 C 0.3103(17) 0.3518(14) 0.1044(10) 0.138(11) Uani 0.5 1 d D . P . .
H11K H 0.303439 0.417021 0.108641 0.165 Uiso 0.5 1 calc R U P . .
H11L H 0.366671 0.336036 0.078642 0.165 Uiso 0.5 1 calc R U P . .
C115 C 0.224(2) 0.3274(16) 0.0901(11) 0.149(12) Uani 0.5 1 d D . P . .
H11M H 0.242632 0.290292 0.059692 0.178 Uiso 0.5 1 calc R U P . .
H11N H 0.183563 0.387042 0.068509 0.178 Uiso 0.5 1 calc R U P . .
C116 C 0.1617(14) 0.2792(18) 0.1304(11) 0.134(9) Uani 0.5 1 d D . P . .
H11O H 0.142957 0.228403 0.115153 0.161 Uiso 0.5 1 calc R U P . .
H11P H 0.102088 0.322351 0.137595 0.161 Uiso 0.5 1 calc R U P . .
O7 O 0.1696(12) 0.5957(10) 0.9082(6) 0.123(5) Uani 0.5 1 d D . P . .
C117 C 0.1360(19) 0.5324(13) 0.9533(10) 0.125(9) Uani 0.5 1 d D . P . .
H11Q H 0.189974 0.484808 0.974776 0.150 Uiso 0.5 1 calc R U P . .
H11R H 0.090239 0.500290 0.937936 0.150 Uiso 0.5 1 calc R U P . .
C118 C 0.0864(17) 0.5896(15) 0.9925(9) 0.146(12) Uani 0.5 1 d D . P . .
H11S H 0.128833 0.583694 1.027186 0.175 Uiso 0.5 1 calc R U P . .
H11T H 0.026000 0.566244 1.008515 0.175 Uiso 0.5 1 calc R U P . .
C119 C 0.0620(14) 0.6885(15) 0.9599(10) 0.129(9) Uani 0.5 1 d D . P . .
H11U H -0.009179 0.709196 0.954563 0.155 Uiso 0.5 1 calc R U P . .
H11V H 0.087917 0.729746 0.980605 0.155 Uiso 0.5 1 calc R U P . .
C120 C 0.1101(15) 0.6868(12) 0.9036(7) 0.100(6) Uani 0.5 1 d D . P . .
H12A H 0.151351 0.735979 0.893222 0.120 Uiso 0.5 1 calc R U P . .
H12B H 0.061374 0.699806 0.871122 0.120 Uiso 0.5 1 calc R U P . .

loop_
_atom_site_aniso_label
_atom_site_aniso_U_11
_atom_site_aniso_U_22
_atom_site_aniso_U_33
_atom_site_aniso_U_23
_atom_site_aniso_U_13
_atom_site_aniso_U_12
Rh1 0.03401(17) 0.03614(18) 0.03195(17) -0.01373(13) 0.00172(12) -0.01085(13)
O1 0.070(3) 0.093(4) 0.077(3) -0.015(3) -0.025(2) -0.028(3)
O2 0.080(3) 0.043(2) 0.088(3) 0.003(2) -0.006(3) -0.020(2)
C1 0.029(2) 0.032(2) 0.0285(19) -0.0083(16) -0.0024(15) -0.0122(16)
C2 0.030(2) 0.033(2) 0.032(2) -0.0105(16) 0.0017(16) -0.0119(16)
C3 0.030(2) 0.034(2) 0.035(2) -0.0084(17) 0.0067(16) -0.0075(17)
C4 0.033(2) 0.037(2) 0.035(2) -0.0067(18) 0.0071(17) -0.0078(18)
C5 0.034(2) 0.049(3) 0.035(2) -0.0034(19) 0.0010(18) -0.011(2)
C6 0.035(2) 0.048(3) 0.042(3) 0.004(2) 0.0049(19) -0.004(2)
C7 0.046(3) 0.034(2) 0.059(3) -0.007(2) 0.011(2) -0.001(2)
C8 0.039(2) 0.040(3) 0.044(3) -0.010(2) 0.0044(19) -0.010(2)
C9 0.035(2) 0.042(2) 0.032(2) -0.0123(18) 0.0063(17) -0.0102(18)
C10 0.040(2) 0.039(2) 0.027(2) -0.0103(17) 0.0043(16) -0.0158(18)
C11 0.052(3) 0.054(3) 0.028(2) -0.013(2) 0.0056(19) -0.019(2)
C12 0.208(11) 0.085(5) 0.032(3) -0.022(3) 0.020(4) -0.084(6)
C13 0.280(16) 0.126(8) 0.035(4) -0.037(5) 0.028(6) -0.106(10)
C14 0.146(8) 0.106(6) 0.031(3) -0.007(3) 0.010(4) -0.058(6)
C15 0.058(3) 0.065(4) 0.035(3) 0.001(2) 0.011(2) -0.018(3)
C16 0.036(2) 0.058(3) 0.033(2) -0.010(2) 0.0059(18) -0.015(2)
C17 0.030(2) 0.036(2) 0.0245(19) -0.0080(16) -0.0013(15) -0.0110(16)
C18 0.029(2) 0.038(2) 0.0256(19) -0.0069(16) 0.0003(15) -0.0115(17)
C19 0.0230(19) 0.041(2) 0.031(2) -0.0035(17) 0.0030(15) -0.0090(17)
C20 0.025(2) 0.060(3) 0.028(2) -0.014(2) 0.0010(16) -0.0046(19)
C21 0.036(3) 0.080(4) 0.029(2) 0.003(2) 0.0026(19) -0.010(3)
C22 0.037(3) 0.068(4) 0.048(3) 0.019(3) 0.005(2) -0.004(2)
C23 0.038(3) 0.040(3) 0.075(4) 0.005(3) 0.007(2) -0.008(2)
C24 0.032(2) 0.041(2) 0.044(2) -0.004(2) 0.0008(18) -0.0108(19)
C25 0.031(2) 0.033(2) 0.0258(19) -0.0089(16) -0.0002(15) -0.0085(16)
C26 0.0278(19) 0.034(2) 0.0277(19) -0.0068(16) -0.0010(15) -0.0099(16)
C27 0.0234(18) 0.033(2) 0.0285(19) -0.0069(16) 0.0011(14) -0.0096(15)
C28 0.033(2) 0.038(2) 0.029(2) -0.0103(17) 0.0016(16) -0.0108(17)
C29 0.040(2) 0.056(3) 0.027(2) -0.013(2) 0.0017(17) -0.012(2)
C30 0.042(3) 0.058(3) 0.025(2) 0.0000(19) 0.0025(17) -0.014(2)
C31 0.038(2) 0.042(3) 0.036(2) 0.0011(19) 0.0040(18) -0.0081(19)
C32 0.034(2) 0.033(2) 0.035(2) -0.0079(17) 0.0048(17) -0.0083(17)
C33 0.046(3) 0.053(3) 0.048(3) -0.012(2) -0.009(2) -0.017(2)
C34 0.042(3) 0.042(3) 0.054(3) -0.011(2) -0.003(2) -0.013(2)
Rh2 0.02376(14) 0.02788(15) 0.01911(13) -0.00776(10) 0.00281(10) -0.00782(10)
P1 0.0242(4) 0.0301(5) 0.0216(4) -0.0081(4) 0.0039(3) -0.0078(4)
P2 0.0271(5) 0.0312(5) 0.0234(4) -0.0094(4) 0.0015(3) -0.0100(4)
P3 0.0260(5) 0.0308(5) 0.0227(4) -0.0093(4) 0.0049(3) -0.0077(4)
P4 0.0299(5) 0.0305(5) 0.0250(5) -0.0111(4) 0.0047(4) -0.0114(4)
C41 0.031(2) 0.035(2) 0.0273(19) -0.0091(16) 0.0024(15) -0.0129(17)
C42 0.0254(19) 0.039(2) 0.0269(19) -0.0088(16) 0.0027(15) -0.0102(16)
C43 0.031(2) 0.030(2) 0.0235(18) -0.0102(15) 0.0066(15) -0.0087(16)
C44 0.034(2) 0.043(2) 0.031(2) -0.0070(18) 0.0030(17) -0.0144(19)
C45 0.045(3) 0.040(2) 0.034(2) -0.0007(18) 0.0104(19) -0.017(2)
C46 0.048(3) 0.036(2) 0.031(2) -0.0011(18) 0.0070(18) -0.007(2)
C47 0.035(2) 0.040(2) 0.034(2) -0.0036(18) 0.0014(17) -0.0061(18)
C48 0.031(2) 0.035(2) 0.032(2) -0.0096(17) 0.0042(16) -0.0075(17)
C49 0.0237(18) 0.035(2) 0.029(2) -0.0123(16) 0.0063(15) -0.0053(15)
C50 0.037(2) 0.038(2) 0.032(2) -0.0096(18) 0.0057(17) -0.0061(18)
C51 0.050(3) 0.032(2) 0.047(3) -0.008(2) 0.001(2) -0.006(2)
C52 0.049(3) 0.040(3) 0.052(3) -0.023(2) 0.007(2) -0.003(2)
C53 0.049(3) 0.053(3) 0.037(2) -0.022(2) 0.010(2) -0.009(2)
C54 0.040(2) 0.041(2) 0.027(2) -0.0137(18) 0.0081(17) -0.0097(19)
C55 0.034(2) 0.036(2) 0.0246(18) -0.0101(16) -0.0014(15) -0.0117(17)
C56 0.035(2) 0.051(3) 0.026(2) -0.0113(19) 0.0006(16) -0.0101(19)
C57 0.038(2) 0.056(3) 0.037(2) -0.008(2) -0.0045(19) -0.004(2)
C58 0.055(3) 0.051(3) 0.036(2) 0.001(2) -0.010(2) -0.008(2)
C59 0.052(3) 0.057(3) 0.039(3) 0.005(2) -0.002(2) -0.021(3)
C60 0.032(2) 0.054(3) 0.032(2) -0.003(2) -0.0019(17) -0.010(2)
C61 0.033(2) 0.039(2) 0.036(2) -0.0179(18) 0.0067(17) -0.0126(17)
C62 0.052(3) 0.050(3) 0.040(3) -0.021(2) 0.003(2) -0.012(2)
C63 0.071(4) 0.067(4) 0.059(3) -0.042(3) 0.016(3) -0.023(3)
C64 0.067(4) 0.050(3) 0.092(5) -0.046(3) 0.020(3) -0.020(3)
C65 0.043(3) 0.043(3) 0.076(4) -0.019(3) 0.008(3) -0.011(2)
C66 0.035(2) 0.036(2) 0.051(3) -0.011(2) 0.0033(19) -0.0077(18)
C67 0.027(2) 0.052(3) 0.041(2) -0.024(2) 0.0101(17) -0.0177(19)
C68 0.031(2) 0.046(3) 0.036(2) -0.0179(19) 0.0124(17) -0.0191(19)
C69 0.0251(19) 0.044(2) 0.0269(19) -0.0135(17) 0.0024(15) -0.0060(17)
C70 0.037(2) 0.051(3) 0.027(2) -0.0065(19) -0.0018(17) -0.009(2)
C71 0.044(3) 0.087(4) 0.023(2) -0.011(2) 0.0026(19) -0.014(3)
C72 0.044(3) 0.101(5) 0.039(3) -0.041(3) 0.002(2) 0.000(3)
C73 0.056(3) 0.064(4) 0.057(3) -0.037(3) -0.001(3) 0.002(3)
C74 0.048(3) 0.050(3) 0.041(3) -0.022(2) 0.001(2) -0.006(2)
C75 0.033(2) 0.039(2) 0.0252(19) -0.0112(17) 0.0024(15) -0.0063(17)
C76 0.033(2) 0.055(3) 0.041(2) -0.017(2) 0.0016(18) -0.004(2)
C77 0.041(3) 0.059(3) 0.047(3) -0.016(2) -0.003(2) 0.010(2)
C78 0.066(4) 0.056(3) 0.048(3) -0.003(3) 0.000(3) 0.022(3)
C79 0.068(4) 0.048(3) 0.043(3) 0.005(2) 0.018(3) 0.006(3)
C80 0.042(3) 0.044(3) 0.038(2) -0.009(2) 0.0111(19) 0.000(2)
C81 0.049(3) 0.032(2) 0.031(2) -0.0106(17) 0.0086(18) -0.0157(19)
C82 0.051(3) 0.035(2) 0.040(2) -0.0048(19) 0.005(2) -0.011(2)
C83 0.080(4) 0.044(3) 0.047(3) -0.001(2) -0.003(3) -0.014(3)
C84 0.117(6) 0.040(3) 0.059(4) 0.004(3) -0.010(4) -0.020(3)
C85 0.132(7) 0.042(3) 0.056(4) -0.006(3) -0.005(4) -0.044(4)
C86 0.082(4) 0.042(3) 0.044(3) -0.010(2) -0.002(3) -0.029(3)
C87 0.034(2) 0.036(2) 0.0283(19) -0.0141(17) 0.0045(16) -0.0155(17)
C88 0.046(3) 0.045(3) 0.036(2) -0.018(2) 0.0027(19) -0.012(2)
C89 0.054(3) 0.060(3) 0.045(3) -0.033(2) 0.012(2) -0.020(2)
C90 0.065(3) 0.069(4) 0.028(2) -0.021(2) 0.010(2) -0.035(3)
C91 0.064(3) 0.063(3) 0.030(2) -0.006(2) -0.005(2) -0.029(3)
C92 0.045(3) 0.041(2) 0.034(2) -0.0080(19) -0.0005(19) -0.015(2)
O3 0.066(3) 0.051(2) 0.090(3) -0.011(2) -0.017(2) -0.006(2)
C101 0.068(4) 0.070(4) 0.081(5) -0.018(4) -0.001(3) -0.020(3)
C102 0.055(4) 0.064(4) 0.085(5) -0.027(3) 0.015(3) -0.013(3)
C103 0.064(4) 0.070(4) 0.066(4) -0.009(3) 0.004(3) 0.005(3)
C104 0.055(3) 0.054(3) 0.067(4) -0.019(3) 0.003(3) -0.004(3)
O4 0.083(4) 0.093(4) 0.133(5) -0.049(4) 0.016(4) -0.014(3)
C105 0.118(7) 0.101(7) 0.081(5) -0.034(5) 0.030(5) -0.046(6)
C106 0.178(11) 0.072(6) 0.110(8) -0.012(5) 0.073(8) -0.020(6)
C107 0.115(7) 0.078(5) 0.092(6) -0.014(4) 0.047(5) -0.015(5)
C108 0.063(5) 0.122(8) 0.105(7) -0.016(6) 0.017(4) -0.024(5)
O5 0.071(9) 0.059(6) 0.096(8) -0.041(5) 0.015(6) -0.023(5)
O5A 0.096(12) 0.054(6) 0.143(12) -0.006(6) 0.017(9) 0.013(6)
C109 0.123(9) 0.085(7) 0.134(9) -0.022(6) 0.037(7) -0.009(6)
C110 0.234(14) 0.062(5) 0.077(6) -0.028(4) -0.042(7) 0.006(7)
C111 0.057(4) 0.050(4) 0.149(8) -0.028(4) -0.013(4) 0.002(3)
C112 0.070(5) 0.061(4) 0.128(7) -0.028(4) 0.024(4) -0.023(4)
O6 0.113(11) 0.145(13) 0.135(12) -0.087(11) 0.023(9) -0.024(10)
C113 0.078(10) 0.148(17) 0.043(7) -0.040(9) -0.005(6) -0.002(10)
C114 0.13(2) 0.113(18) 0.16(2) -0.068(17) -0.048(18) 0.055(16)
C115 0.24(4) 0.086(15) 0.090(15) -0.005(12) -0.01(2) 0.024(19)
C116 0.080(13) 0.125(19) 0.17(3) -0.017(18) -0.051(15) 0.023(13)
O7 0.174(15) 0.113(11) 0.073(8) -0.040(7) 0.012(8) 0.019(10)
C117 0.19(2) 0.093(14) 0.117(17) -0.048(13) 0.056(16) -0.062(15)
C118 0.20(3) 0.20(3) 0.089(13) -0.070(16) 0.086(15) -0.15(2)
C119 0.071(11) 0.131(19) 0.21(3) -0.095(19) 0.064(14) -0.023(11)
C120 0.126(15) 0.090(12) 0.074(10) -0.035(9) -0.021(10) 0.033(11)

loop_
_atom_type_symbol
_atom_type_description
_atom_type_scat_dispersion_real
_atom_type_scat_dispersion_imag
_atom_type_scat_source
C C 0.0181 0.0091 'International Tables Vol C Tables 4.2.6.8 and 6.1.1.4'
H H 0.0000 0.0000 'International Tables Vol C Tables 4.2.6.8 and 6.1.1.4'
O O 0.0492 0.0322 'International Tables Vol C Tables 4.2.6.8 and 6.1.1.4'
P P 0.2955 0.4335 'International Tables Vol C Tables 4.2.6.8 and 6.1.1.4'
Rh Rh 0.0927 3.6045 'International Tables Vol C Tables 4.2.6.8 and 6.1.1.4'

loop_
_exptl_crystal_face_index_h
_exptl_crystal_face_index_k
_exptl_crystal_face_index_l
_exptl_crystal_face_perp_dist
-3 -9 -7 0.0583
3 9 7 0.0583
2 -1 13 0.0425
-3 0 -14 0.0651
-9 -1 -1 0.0174
9 1 1 0.0174

loop_
_geom_angle_atom_site_label_1
_geom_angle_atom_site_label_2
_geom_angle_atom_site_label_3
_geom_angle
_geom_angle_site_symmetry_1
_geom_angle_site_symmetry_3
_geom_angle_publ_flag
C33 Rh1 C34 92.8(2) . . ?
C33 Rh1 C9 130.6(2) . . ?
C34 Rh1 C9 122.6(2) . . ?
C33 Rh1 C2 166.2(2) . . ?
C34 Rh1 C2 100.73(19) . . ?
C9 Rh1 C2 38.01(15) . . ?
C33 Rh1 C10 103.2(2) . . ?
C34 Rh1 C10 160.0(2) . . ?
C9 Rh1 C10 37.42(17) . . ?
C2 Rh1 C10 62.95(16) . . ?
C33 Rh1 C1 138.2(2) . . ?
C34 Rh1 C1 114.22(19) . . ?
C9 Rh1 C1 60.43(15) . . ?
C2 Rh1 C1 36.21(15) . . ?
C10 Rh1 C1 60.18(14) . . ?
C33 Rh1 C17 109.2(2) . . ?
C34 Rh1 C17 147.22(19) . . ?
C9 Rh1 C17 59.55(15) . . ?
C2 Rh1 C17 59.81(15) . . ?
C10 Rh1 C17 35.63(14) . . ?
C1 Rh1 C17 34.51(13) . . ?
C26 C1 C17 107.5(4) . . ?
C26 C1 C2 144.7(4) . . ?
C17 C1 C2 107.5(3) . . ?
C26 C1 Rh1 131.3(3) . . ?
C17 C1 Rh1 74.4(2) . . ?
C2 C1 Rh1 64.1(2) . . ?
C9 C2 C1 107.6(4) . . ?
C9 C2 C3 120.8(4) . . ?
C1 C2 C3 128.8(4) . . ?
C9 C2 Rh1 70.2(2) . . ?
C1 C2 Rh1 79.7(2) . . ?
C3 C2 Rh1 130.1(3) . . ?
C8 C3 C4 118.6(4) . . ?
C8 C3 C2 120.7(4) . . ?
C4 C3 C2 120.4(4) . . ?
C5 C4 C3 120.5(4) . . ?
C5 C4 H4 119.7 . . ?
C3 C4 H4 119.7 . . ?
C6 C5 C4 120.4(5) . . ?
C6 C5 H5 119.8 . . ?
C4 C5 H5 119.8 . . ?
C5 C6 C7 119.6(5) . . ?
C5 C6 H6 120.2 . . ?
C7 C6 H6 120.2 . . ?
C8 C7 C6 120.2(5) . . ?
C8 C7 H7 119.9 . . ?
C6 C7 H7 119.9 . . ?
C7 C8 C3 120.7(5) . . ?
C7 C8 H8 119.7 . . ?
C3 C8 H8 119.7 . . ?
C10 C9 C2 108.9(4) . . ?
C10 C9 Rh1 73.2(3) . . ?
C2 C9 Rh1 71.7(2) . . ?
C10 C9 H9 125.4 . . ?
C2 C9 H9 125.4 . . ?
Rh1 C9 H9 125.4 . . ?
C9 C10 C17 107.7(4) . . ?
C9 C10 C11 121.4(4) . . ?
C17 C10 C11 128.8(4) . . ?
C9 C10 Rh1 69.4(2) . . ?
C17 C10 Rh1 80.5(2) . . ?
C11 C10 Rh1 128.2(3) . . ?
C16 C11 C12 117.0(5) . . ?
C16 C11 C10 121.3(4) . . ?
C12 C11 C10 121.4(5) . . ?
C11 C12 C13 120.8(7) . . ?
C11 C12 H12 119.6 . . ?
C13 C12 H12 119.6 . . ?
C14 C13 C12 120.2(7) . . ?
C14 C13 H13 119.9 . . ?
C12 C13 H13 119.9 . . ?
C15 C14 C13 119.4(6) . . ?
C15 C14 H14 120.3 . . ?
C13 C14 H14 120.3 . . ?
C14 C15 C16 120.1(6) . . ?
C14 C15 H15 120.0 . . ?
C16 C15 H15 120.0 . . ?
C11 C16 C15 122.4(5) . . ?
C11 C16 H16 118.8 . . ?
C15 C16 H16 118.8 . . ?
C18 C17 C1 108.5(3) . . ?
C18 C17 C10 143.7(4) . . ?
C1 C17 C10 107.5(4) . . ?
C18 C17 Rh1 134.1(3) . . ?
C1 C17 Rh1 71.1(2) . . ?
C10 C17 Rh1 63.9(2) . . ?
C17 C18 C25 105.9(4) . . ?
C17 C18 C19 129.0(4) . . ?
C25 C18 C19 125.0(4) . . ?
C24 C19 C20 116.2(4) . . ?
C24 C19 C18 121.1(4) . . ?
C20 C19 C18 122.7(4) . . ?
C21 C20 C19 121.9(5) . . ?
C21 C20 H20 119.0 . . ?
C19 C20 H20 119.0 . . ?
C22 C21 C20 121.0(5) . . ?
C22 C21 H21 119.5 . . ?
C20 C21 H21 119.5 . . ?
C21 C22 C23 119.2(5) . . ?
C21 C22 H22 120.4 . . ?
C23 C22 H22 120.4 . . ?
C24 C23 C22 119.9(6) . . ?
C24 C23 H23 120.0 . . ?
C22 C23 H23 120.0 . . ?
C23 C24 C19 121.8(5) . . ?
C23 C24 H24 119.1 . . ?
C19 C24 H24 119.1 . . ?
C26 C25 C18 111.8(4) . . ?
C26 C25 H25 124.1 . . ?
C18 C25 H25 124.1 . . ?
C25 C26 C1 106.2(4) . . ?
C25 C26 C27 124.5(4) . . ?
C1 C26 C27 128.8(4) . . ?
C32 C27 C28 117.0(4) . . ?
C32 C27 C26 121.5(4) . . ?
C28 C27 C26 121.5(4) . . ?
C29 C28 C27 121.7(4) . . ?
C29 C28 H28 119.1 . . ?
C27 C28 H28 119.1 . . ?
C28 C29 C30 120.2(4) . . ?
C28 C29 H29 119.9 . . ?
C30 C29 H29 119.9 . . ?
C31 C30 C29 119.4(4) . . ?
C31 C30 H30 120.3 . . ?
C29 C30 H30 120.3 . . ?
C30 C31 C32 120.4(5) . . ?
C30 C31 H31 119.8 . . ?
C32 C31 H31 119.8 . . ?
C31 C32 C27 121.3(4) . . ?
C31 C32 H32 119.3 . . ?
C27 C32 H32 119.3 . . ?
O1 C33 Rh1 177.4(5) . . ?
O2 C34 Rh1 176.1(6) . . ?
P2 Rh2 P1 83.64(3) . . ?
P2 Rh2 P3 100.04(4) . . ?
P1 Rh2 P3 162.84(4) . . ?
P2 Rh2 P4 161.74(4) . . ?
P1 Rh2 P4 98.60(4) . . ?
P3 Rh2 P4 83.19(4) . . ?
C43 P1 C49 106.00(18) . . ?
C43 P1 C42 104.27(19) . . ?
C49 P1 C42 102.36(19) . . ?
C43 P1 Rh2 109.02(13) . . ?
C49 P1 Rh2 123.61(13) . . ?
C42 P1 Rh2 109.87(13) . . ?
C61 P2 C55 105.1(2) . . ?
C61 P2 C41 102.55(19) . . ?
C55 P2 C41 103.7(2) . . ?
C61 P2 Rh2 125.17(15) . . ?
C55 P2 Rh2 108.58(13) . . ?
C41 P2 Rh2 109.68(13) . . ?
C75 P3 C69 103.3(2) . . ?
C75 P3 C68 102.6(2) . . ?
C69 P3 C68 102.4(2) . . ?
C75 P3 Rh2 107.93(14) . . ?
C69 P3 Rh2 128.91(13) . . ?
C68 P3 Rh2 108.79(14) . . ?
C87 P4 C81 103.4(2) . . ?
C87 P4 C67 102.4(2) . . ?
C81 P4 C67 102.2(2) . . ?
C87 P4 Rh2 127.97(14) . . ?
C81 P4 Rh2 107.95(15) . . ?
C67 P4 Rh2 110.07(14) . . ?
C42 C41 P2 108.6(3) . . ?
C42 C41 H41A 110.0 . . ?
P2 C41 H41A 110.0 . . ?
C42 C41 H41B 110.0 . . ?
P2 C41 H41B 110.0 . . ?
H41A C41 H41B 108.4 . . ?
C41 C42 P1 108.6(3) . . ?
C41 C42 H42A 110.0 . . ?
P1 C42 H42A 110.0 . . ?
C41 C42 H42B 110.0 . . ?
P1 C42 H42B 110.0 . . ?
H42A C42 H42B 108.3 . . ?
C48 C43 C44 118.1(4) . . ?
C48 C43 P1 119.3(3) . . ?
C44 C43 P1 122.6(3) . . ?
C45 C44 C43 120.7(4) . . ?
C45 C44 H44 119.6 . . ?
C43 C44 H44 119.6 . . ?
C46 C45 C44 120.7(4) . . ?
C46 C45 H45 119.7 . . ?
C44 C45 H45 119.7 . . ?
C45 C46 C47 119.0(4) . . ?
C45 C46 H46 120.5 . . ?
C47 C46 H46 120.5 . . ?
C48 C47 C46 120.7(4) . . ?
C48 C47 H47 119.6 . . ?
C46 C47 H47 119.6 . . ?
C47 C48 C43 120.8(4) . . ?
C47 C48 H48 119.6 . . ?
C43 C48 H48 119.6 . . ?
C50 C49 C54 119.6(4) . . ?
C50 C49 P1 117.3(3) . . ?
C54 C49 P1 123.1(3) . . ?
C51 C50 C49 120.8(4) . . ?
C51 C50 H50 119.6 . . ?
C49 C50 H50 119.6 . . ?
C50 C51 C52 119.7(5) . . ?
C50 C51 H51 120.1 . . ?
C52 C51 H51 120.1 . . ?
C53 C52 C51 119.8(4) . . ?
C53 C52 H52 120.1 . . ?
C51 C52 H52 120.1 . . ?
C52 C53 C54 121.1(4) . . ?
C52 C53 H53 119.4 . . ?
C54 C53 H53 119.4 . . ?
C53 C54 C49 119.0(4) . . ?
C53 C54 H54 120.5 . . ?
C49 C54 H54 120.5 . . ?
C60 C55 C56 118.3(4) . . ?
C60 C55 P2 119.5(3) . . ?
C56 C55 P2 122.1(3) . . ?
C57 C56 C55 120.5(4) . . ?
C57 C56 H56 119.7 . . ?
C55 C56 H56 119.7 . . ?
C58 C57 C56 119.8(5) . . ?
C58 C57 H57 120.1 . . ?
C56 C57 H57 120.1 . . ?
C59 C58 C57 119.9(5) . . ?
C59 C58 H58 120.0 . . ?
C57 C58 H58 120.0 . . ?
C58 C59 C60 120.6(5) . . ?
C58 C59 H59 119.7 . . ?
C60 C59 H59 119.7 . . ?
C59 C60 C55 120.8(5) . . ?
C59 C60 H60 119.6 . . ?
C55 C60 H60 119.6 . . ?
C66 C61 C62 119.6(4) . . ?
C66 C61 P2 117.7(3) . . ?
C62 C61 P2 122.7(4) . . ?
C63 C62 C61 120.0(5) . . ?
C63 C62 H62 120.0 . . ?
C61 C62 H62 120.0 . . ?
C64 C63 C62 120.1(5) . . ?
C64 C63 H63 120.0 . . ?
C62 C63 H63 120.0 . . ?
C63 C64 C65 120.3(5) . . ?
C63 C64 H64 119.8 . . ?
C65 C64 H64 119.8 . . ?
C66 C65 C64 119.5(6) . . ?
C66 C65 H65 120.2 . . ?
C64 C65 H65 120.2 . . ?
C65 C66 C61 120.5(5) . . ?
C65 C66 H66 119.8 . . ?
C61 C66 H66 119.8 . . ?
C68 C67 P4 107.5(3) . . ?
C68 C67 H67A 110.2 . . ?
P4 C67 H67A 110.2 . . ?
C68 C67 H67B 110.2 . . ?
P4 C67 H67B 110.2 . . ?
H67A C67 H67B 108.5 . . ?
C67 C68 P3 107.9(3) . . ?
C67 C68 H68A 110.1 . . ?
P3 C68 H68A 110.1 . . ?
C67 C68 H68B 110.1 . . ?
P3 C68 H68B 110.1 . . ?
H68A C68 H68B 108.4 . . ?
C70 C69 C74 119.3(4) . . ?
C70 C69 P3 120.0(3) . . ?
C74 C69 P3 120.7(4) . . ?
C69 C70 C71 120.3(5) . . ?
C69 C70 H70 119.9 . . ?
C71 C70 H70 119.9 . . ?
C72 C71 C70 120.1(5) . . ?
C72 C71 H71 120.0 . . ?
C70 C71 H71 120.0 . . ?
C71 C72 C73 120.3(5) . . ?
C71 C72 H72 119.9 . . ?
C73 C72 H72 119.9 . . ?
C74 C73 C72 119.5(6) . . ?
C74 C73 H73 120.2 . . ?
C72 C73 H73 120.2 . . ?
C73 C74 C69 120.5(5) . . ?
C73 C74 H74 119.7 . . ?
C69 C74 H74 119.7 . . ?
C80 C75 C76 119.2(4) . . ?
C80 C75 P3 119.5(3) . . ?
C76 C75 P3 121.3(4) . . ?
C77 C76 C75 121.4(5) . . ?
C77 C76 H76 119.3 . . ?
C75 C76 H76 119.3 . . ?
C78 C77 C76 119.5(5) . . ?
C78 C77 H77 120.2 . . ?
C76 C77 H77 120.2 . . ?
C77 C78 C79 120.3(5) . . ?
C77 C78 H78 119.9 . . ?
C79 C78 H78 119.9 . . ?
C78 C79 C80 120.5(5) . . ?
C78 C79 H79 119.8 . . ?
C80 C79 H79 119.8 . . ?
C75 C80 C79 119.2(5) . . ?
C75 C80 H80 120.4 . . ?
C79 C80 H80 120.4 . . ?
C82 C81 C86 119.4(5) . . ?
C82 C81 P4 119.6(3) . . ?
C86 C81 P4 121.0(4) . . ?
C81 C82 C83 120.4(5) . . ?
C81 C82 H82 119.8 . . ?
C83 C82 H82 119.8 . . ?
C84 C83 C82 119.8(6) . . ?
C84 C83 H83 120.1 . . ?
C82 C83 H83 120.1 . . ?
C83 C84 C85 120.5(6) . . ?
C83 C84 H84 119.7 . . ?
C85 C84 H84 119.7 . . ?
C84 C85 C86 119.8(6) . . ?
C84 C85 H85 120.1 . . ?
C86 C85 H85 120.1 . . ?
C85 C86 C81 120.0(6) . . ?
C85 C86 H86 120.0 . . ?
C81 C86 H86 120.0 . . ?
C88 C87 C92 118.5(4) . . ?
C88 C87 P4 121.3(3) . . ?
C92 C87 P4 120.2(3) . . ?
C87 C88 C89 120.9(5) . . ?
C87 C88 H88 119.5 . . ?
C89 C88 H88 119.5 . . ?
C90 C89 C88 120.1(5) . . ?
C90 C89 H89 120.0 . . ?
C88 C89 H89 120.0 . . ?
C89 C90 C91 120.0(4) . . ?
C89 C90 H90 120.0 . . ?
C91 C90 H90 120.0 . . ?
C90 C91 C92 120.0(5) . . ?
C90 C91 H91 120.0 . . ?
C92 C91 H91 120.0 . . ?
C91 C92 C87 120.5(5) . . ?
C91 C92 H92 119.8 . . ?
C87 C92 H92 119.8 . . ?
C104 O3 C101 110.1(5) . . ?
O3 C101 C102 106.6(6) . . ?
O3 C101 H10A 110.4 . . ?
C102 C101 H10A 110.4 . . ?
O3 C101 H10B 110.4 . . ?
C102 C101 H10B 110.4 . . ?
H10A C101 H10B 108.6 . . ?
C101 C102 C103 101.7(6) . . ?
C101 C102 H10C 111.4 . . ?
C103 C102 H10C 111.4 . . ?
C101 C102 H10D 111.4 . . ?
C103 C102 H10D 111.4 . . ?
H10C C102 H10D 109.3 . . ?
C104 C103 C102 102.5(6) . . ?
C104 C103 H10E 111.3 . . ?
C102 C103 H10E 111.3 . . ?
C104 C103 H10F 111.3 . . ?
C102 C103 H10F 111.3 . . ?
H10E C103 H10F 109.2 . . ?
O3 C104 C103 106.0(5) . . ?
O3 C104 H10G 110.5 . . ?
C103 C104 H10G 110.5 . . ?
O3 C104 H10H 110.5 . . ?
C103 C104 H10H 110.5 . . ?
H10G C104 H10H 108.7 . . ?
C105 O4 C108 104.0(7) . . ?
C106 C105 O4 109.8(8) . . ?
C106 C105 H10I 109.7 . . ?
O4 C105 H10I 109.7 . . ?
C106 C105 H10J 109.7 . . ?
O4 C105 H10J 109.7 . . ?
H10I C105 H10J 108.2 . . ?
C105 C106 C107 106.6(8) . . ?
C105 C106 H10K 110.4 . . ?
C107 C106 H10K 110.4 . . ?
C105 C106 H10L 110.4 . . ?
C107 C106 H10L 110.4 . . ?
H10K C106 H10L 108.6 . . ?
C108 C107 C106 100.8(8) . . ?
C108 C107 H10M 111.6 . . ?
C106 C107 H10M 111.6 . . ?
C108 C107 H10N 111.6 . . ?
C106 C107 H10N 111.6 . . ?
H10M C107 H10N 109.4 . . ?
O4 C108 C107 107.7(7) . . ?
O4 C108 H10O 110.2 . . ?
C107 C108 H10O 110.2 . . ?
O4 C108 H10P 110.2 . . ?
C107 C108 H10P 110.2 . . ?
H10O C108 H10P 108.5 . . ?
C109 O5 C112 102.6(8) . . ?
C112 O5A C109 104.7(10) . . ?
C110 C109 O5 105.2(10) . . ?
C110 C109 O5A 103.3(10) . . ?
C110 C109 H10Q 110.7 . . ?
O5 C109 H10Q 110.7 . . ?
C110 C109 H10R 110.7 . . ?
O5 C109 H10R 110.7 . . ?
H10Q C109 H10R 108.8 . . ?
C110 C109 H10S 111.1 . . ?
O5A C109 H10S 111.1 . . ?
C110 C109 H10T 111.1 . . ?
O5A C109 H10T 111.1 . . ?
H10S C109 H10T 109.1 . . ?
C109 C110 C111 107.7(9) . . ?
C109 C110 H11A 110.2 . . ?
C111 C110 H11A 110.2 . . ?
C109 C110 H11B 110.2 . . ?
C111 C110 H11B 110.2 . . ?
H11A C110 H11B 108.5 . . ?
C110 C111 C112 102.9(7) . . ?
C110 C111 H11C 111.2 . . ?
C112 C111 H11C 111.2 . . ?
C110 C111 H11D 111.2 . . ?
C112 C111 H11D 111.2 . . ?
H11C C111 H11D 109.1 . . ?
O5A C112 C111 106.0(8) . . ?
O5 C112 C111 101.4(8) . . ?
O5 C112 H11E 111.5 . . ?
C111 C112 H11E 111.5 . . ?
O5 C112 H11F 111.5 . . ?
C111 C112 H11F 111.5 . . ?
H11E C112 H11F 109.3 . . ?
O5A C112 H11G 110.5 . . ?
C111 C112 H11G 110.5 . . ?
O5A C112 H11H 110.5 . . ?
C111 C112 H11H 110.5 . . ?
H11G C112 H11H 108.7 . . ?
C116 O6 C113 98.6(15) . . ?
O6 C113 C114 123.9(15) . . ?
O6 C113 C115 79.7(11) . . ?
C114 C113 C115 45.4(8) . . ?
O6 C113 H11I 106.4 . . ?
C114 C113 H11I 106.4 . . ?
C115 C113 H11I 113.9 . . ?
O6 C113 H11J 106.4 . . ?
C114 C113 H11J 106.4 . . ?
C115 C113 H11J 135.6 . . ?
H11I C113 H11J 106.4 . . ?
C115 C114 C113 84.6(17) . . ?
C115 C114 H11K 114.5 . . ?
C113 C114 H11K 114.5 . . ?
C115 C114 H11L 114.5 . . ?
C113 C114 H11L 114.5 . . ?
H11K C114 H11L 111.7 . . ?
C114 C115 C116 127(2) . . ?
C114 C115 C113 50.0(11) . . ?
C116 C115 C113 78.3(14) . . ?
C114 C115 H11M 105.7 . . ?
C116 C115 H11M 105.7 . . ?
C113 C115 H11M 112.6 . . ?
C114 C115 H11N 105.7 . . ?
C116 C115 H11N 105.7 . . ?
C113 C115 H11N 138.4 . . ?
H11M C115 H11N 106.1 . . ?
C115 C116 O6 103.3(18) . . ?
C115 C116 H11O 111.1 . . ?
O6 C116 H11O 111.1 . . ?
C115 C116 H11P 111.1 . . ?
O6 C116 H11P 111.1 . . ?
H11O C116 H11P 109.1 . . ?
C117 O7 C120 109.3(16) . . ?
O7 C117 C118 103.1(14) . . ?
O7 C117 H11Q 111.2 . . ?
C118 C117 H11Q 111.2 . . ?
O7 C117 H11R 111.2 . . ?
C118 C117 H11R 111.2 . . ?
H11Q C117 H11R 109.1 . . ?
C117 C118 C119 111.3(15) . . ?
C117 C118 H11S 109.4 . . ?
C119 C118 H11S 109.4 . . ?
C117 C118 H11T 109.4 . . ?
C119 C118 H11T 109.4 . . ?
H11S C118 H11T 108.0 . . ?
C120 C119 C118 100.9(14) . . ?
C120 C119 H11U 111.6 . . ?
C118 C119 H11U 111.6 . . ?
C120 C119 H11V 111.6 . . ?
C118 C119 H11V 111.6 . . ?
H11U C119 H11V 109.4 . . ?
C119 C120 O7 109.3(14) . . ?
C119 C120 H12A 109.8 . . ?
O7 C120 H12A 109.8 . . ?
C119 C120 H12B 109.8 . . ?
O7 C120 H12B 109.8 . . ?
H12A C120 H12B 108.3 . . ?

loop_
_geom_bond_atom_site_label_1
_geom_bond_atom_site_label_2
_geom_bond_distance
_geom_bond_site_symmetry_2
_geom_bond_publ_flag
Rh1 C33 1.859(5) . ?
Rh1 C34 1.862(5) . ?
Rh1 C9 2.196(4) . ?
Rh1 C2 2.215(4) . ?
Rh1 C10 2.245(4) . ?
Rh1 C1 2.423(4) . ?
Rh1 C17 2.466(4) . ?
O1 C33 1.144(6) . ?
O2 C34 1.137(7) . ?
C1 C26 1.431(6) . ?
C1 C17 1.451(6) . ?
C1 C2 1.455(6) . ?
C2 C9 1.436(6) . ?
C2 C3 1.481(6) . ?
C3 C8 1.392(6) . ?
C3 C4 1.406(6) . ?
C4 C5 1.384(6) . ?
C4 H4 0.9500 . ?
C5 C6 1.382(7) . ?
C5 H5 0.9500 . ?
C6 C7 1.397(8) . ?
C6 H6 0.9500 . ?
C7 C8 1.385(7) . ?
C7 H7 0.9500 . ?
C8 H8 0.9500 . ?
C9 C10 1.425(7) . ?
C9 H9 1.0000 . ?
C10 C17 1.457(6) . ?
C10 C11 1.484(6) . ?
C11 C16 1.370(7) . ?
C11 C12 1.385(8) . ?
C12 C13 1.397(9) . ?
C12 H12 0.9500 . ?
C13 C14 1.374(13) . ?
C13 H13 0.9500 . ?
C14 C15 1.354(10) . ?
C14 H14 0.9500 . ?
C15 C16 1.384(7) . ?
C15 H15 0.9500 . ?
C16 H16 0.9500 . ?
C17 C18 1.415(6) . ?
C18 C25 1.415(5) . ?
C18 C19 1.467(6) . ?
C19 C24 1.400(7) . ?
C19 C20 1.405(6) . ?
C20 C21 1.371(7) . ?
C20 H20 0.9500 . ?
C21 C22 1.368(9) . ?
C21 H21 0.9500 . ?
C22 C23 1.393(9) . ?
C22 H22 0.9500 . ?
C23 C24 1.386(7) . ?
C23 H23 0.9500 . ?
C24 H24 0.9500 . ?
C25 C26 1.398(6) . ?
C25 H25 0.9500 . ?
C26 C27 1.463(5) . ?
C27 C32 1.401(6) . ?
C27 C28 1.404(6) . ?
C28 C29 1.383(6) . ?
C28 H28 0.9500 . ?
C29 C30 1.390(7) . ?
C29 H29 0.9500 . ?
C30 C31 1.381(7) . ?
C30 H30 0.9500 . ?
C31 C32 1.395(6) . ?
C31 H31 0.9500 . ?
C32 H32 0.9500 . ?
Rh2 P2 2.2805(10) . ?
Rh2 P1 2.2831(10) . ?
Rh2 P3 2.2939(10) . ?
Rh2 P4 2.2981(10) . ?
P1 C43 1.816(4) . ?
P1 C49 1.824(4) . ?
P1 C42 1.847(4) . ?
P2 C61 1.824(4) . ?
P2 C55 1.830(4) . ?
P2 C41 1.838(4) . ?
P3 C75 1.816(4) . ?
P3 C69 1.822(4) . ?
P3 C68 1.838(4) . ?
P4 C87 1.832(4) . ?
P4 C81 1.835(5) . ?
P4 C67 1.846(4) . ?
C41 C42 1.519(6) . ?
C41 H41A 0.9900 . ?
C41 H41B 0.9900 . ?
C42 H42A 0.9900 . ?
C42 H42B 0.9900 . ?
C43 C48 1.385(6) . ?
C43 C44 1.404(6) . ?
C44 C45 1.386(6) . ?
C44 H44 0.9500 . ?
C45 C46 1.372(7) . ?
C45 H45 0.9500 . ?
C46 C47 1.392(7) . ?
C46 H46 0.9500 . ?
C47 C48 1.384(6) . ?
C47 H47 0.9500 . ?
C48 H48 0.9500 . ?
C49 C50 1.388(6) . ?
C49 C54 1.397(6) . ?
C50 C51 1.382(7) . ?
C50 H50 0.9500 . ?
C51 C52 1.386(7) . ?
C51 H51 0.9500 . ?
C52 C53 1.379(8) . ?
C52 H52 0.9500 . ?
C53 C54 1.389(7) . ?
C53 H53 0.9500 . ?
C54 H54 0.9500 . ?
C55 C60 1.390(6) . ?
C55 C56 1.394(6) . ?
C56 C57 1.391(7) . ?
C56 H56 0.9500 . ?
C57 C58 1.388(8) . ?
C57 H57 0.9500 . ?
C58 C59 1.363(8) . ?
C58 H58 0.9500 . ?
C59 C60 1.382(7) . ?
C59 H59 0.9500 . ?
C60 H60 0.9500 . ?
C61 C66 1.396(7) . ?
C61 C62 1.397(6) . ?
C62 C63 1.391(7) . ?
C62 H62 0.9500 . ?
C63 C64 1.387(10) . ?
C63 H63 0.9500 . ?
C64 C65 1.398(9) . ?
C64 H64 0.9500 . ?
C65 C66 1.387(7) . ?
C65 H65 0.9500 . ?
C66 H66 0.9500 . ?
C67 C68 1.532(6) . ?
C67 H67A 0.9900 . ?
C67 H67B 0.9900 . ?
C68 H68A 0.9900 . ?
C68 H68B 0.9900 . ?
C69 C70 1.396(6) . ?
C69 C74 1.397(7) . ?
C70 C71 1.397(7) . ?
C70 H70 0.9500 . ?
C71 C72 1.380(9) . ?
C71 H71 0.9500 . ?
C72 C73 1.401(9) . ?
C72 H72 0.9500 . ?
C73 C74 1.393(7) . ?
C73 H73 0.9500 . ?
C74 H74 0.9500 . ?
C75 C80 1.386(6) . ?
C75 C76 1.400(6) . ?
C76 C77 1.374(7) . ?
C76 H76 0.9500 . ?
C77 C78 1.369(9) . ?
C77 H77 0.9500 . ?
C78 C79 1.393(9) . ?
C78 H78 0.9500 . ?
C79 C80 1.395(7) . ?
C79 H79 0.9500 . ?
C80 H80 0.9500 . ?
C81 C82 1.385(7) . ?
C81 C86 1.392(7) . ?
C82 C83 1.386(7) . ?
C82 H82 0.9500 . ?
C83 C84 1.376(9) . ?
C83 H83 0.9500 . ?
C84 C85 1.383(10) . ?
C84 H84 0.9500 . ?
C85 C86 1.388(8) . ?
C85 H85 0.9500 . ?
C86 H86 0.9500 . ?
C87 C88 1.384(6) . ?
C87 C92 1.388(6) . ?
C88 C89 1.387(6) . ?
C88 H88 0.9500 . ?
C89 C90 1.367(8) . ?
C89 H89 0.9500 . ?
C90 C91 1.381(9) . ?
C90 H90 0.9500 . ?
C91 C92 1.388(7) . ?
C91 H91 0.9500 . ?
C92 H92 0.9500 . ?
O3 C104 1.399(8) . ?
O3 C101 1.428(8) . ?
C101 C102 1.479(10) . ?
C101 H10A 0.9900 . ?
C101 H10B 0.9900 . ?
C102 C103 1.515(9) . ?
C102 H10C 0.9900 . ?
C102 H10D 0.9900 . ?
C103 C104 1.506(9) . ?
C103 H10E 0.9900 . ?
C103 H10F 0.9900 . ?
C104 H10G 0.9900 . ?
C104 H10H 0.9900 . ?
O4 C105 1.409(10) . ?
O4 C108 1.424(11) . ?
C105 C106 1.407(12) . ?
C105 H10I 0.9900 . ?
C105 H10J 0.9900 . ?
C106 C107 1.518(11) . ?
C106 H10K 0.9900 . ?
C106 H10L 0.9900 . ?
C107 C108 1.450(12) . ?
C107 H10M 0.9900 . ?
C107 H10N 0.9900 . ?
C108 H10O 0.9900 . ?
C108 H10P 0.9900 . ?
O5 C109 1.442(15) . ?
O5 C112 1.462(13) . ?
O5A C112 1.347(14) . ?
O5A C109 1.513(17) . ?
C109 C110 1.401(12) . ?
C109 H10Q 0.9900 . ?
C109 H10R 0.9900 . ?
C109 H10S 0.9900 . ?
C109 H10T 0.9900 . ?
C110 C111 1.496(13) . ?
C110 H11A 0.9900 . ?
C110 H11B 0.9900 . ?
C111 C112 1.516(10) . ?
C111 H11C 0.9900 . ?
C111 H11D 0.9900 . ?
C112 H11E 0.9900 . ?
C112 H11F 0.9900 . ?
C112 H11G 0.9900 . ?
C112 H11H 0.9900 . ?
O6 C116 1.410(16) . ?
O6 C113 1.430(15) . ?
C113 C114 1.498(17) . ?
C113 C115 1.95(3) . ?
C113 H11I 0.9900 . ?
C113 H11J 0.9900 . ?
C114 C115 1.393(18) . ?
C114 H11K 0.9900 . ?
C114 H11L 0.9900 . ?
C115 C116 1.396(17) . ?
C115 H11M 0.9900 . ?
C115 H11N 0.9900 . ?
C116 H11O 0.9900 . ?
C116 H11P 0.9900 . ?
O7 C117 1.340(15) . ?
O7 C120 1.440(14) . ?
C117 C118 1.457(16) . ?
C117 H11Q 0.9900 . ?
C117 H11R 0.9900 . ?
C118 C119 1.461(17) . ?
C118 H11S 0.9900 . ?
C118 H11T 0.9900 . ?
C119 C120 1.426(16) . ?
C119 H11U 0.9900 . ?
C119 H11V 0.9900 . ?
C120 H12A 0.9900 . ?
C120 H12B 0.9900 . ?

loop_
_geom_torsion_atom_site_label_1
_geom_torsion_atom_site_label_2
_geom_torsion_atom_site_label_3
_geom_torsion_atom_site_label_4
_geom_torsion
_geom_torsion_site_symmetry_1
_geom_torsion_site_symmetry_2
_geom_torsion_site_symmetry_3
_geom_torsion_site_symmetry_4
_geom_torsion_publ_flag
C26 C1 C2 C9 -169.1(5) . . . . ?
C17 C1 C2 C9 3.2(4) . . . . ?
Rh1 C1 C2 C9 65.3(3) . . . . ?
C26 C1 C2 C3 -8.2(9) . . . . ?
C17 C1 C2 C3 164.0(4) . . . . ?
Rh1 C1 C2 C3 -133.9(5) . . . . ?
C26 C1 C2 Rh1 125.6(6) . . . . ?
C17 C1 C2 Rh1 -62.1(3) . . . . ?
C9 C2 C3 C8 -43.1(6) . . . . ?
C1 C2 C3 C8 158.3(4) . . . . ?
Rh1 C2 C3 C8 46.2(6) . . . . ?
C9 C2 C3 C4 130.3(4) . . . . ?
C1 C2 C3 C4 -28.3(7) . . . . ?
Rh1 C2 C3 C4 -140.4(4) . . . . ?
C8 C3 C4 C5 1.7(6) . . . . ?
C2 C3 C4 C5 -171.9(4) . . . . ?
C3 C4 C5 C6 -1.4(7) . . . . ?
C4 C5 C6 C7 0.6(7) . . . . ?
C5 C6 C7 C8 0.0(8) . . . . ?
C6 C7 C8 C3 0.2(8) . . . . ?
C4 C3 C8 C7 -1.1(7) . . . . ?
C2 C3 C8 C7 172.5(4) . . . . ?
C1 C2 C9 C10 -7.6(5) . . . . ?
C3 C2 C9 C10 -170.2(4) . . . . ?
Rh1 C2 C9 C10 64.2(3) . . . . ?
C1 C2 C9 Rh1 -71.8(3) . . . . ?
C3 C2 C9 Rh1 125.6(4) . . . . ?
C2 C9 C10 C17 9.0(5) . . . . ?
Rh1 C9 C10 C17 72.2(3) . . . . ?
C2 C9 C10 C11 173.8(4) . . . . ?
Rh1 C9 C10 C11 -123.0(4) . . . . ?
C2 C9 C10 Rh1 -63.3(3) . . . . ?
C9 C10 C11 C16 -124.3(5) . . . . ?
C17 C10 C11 C16 37.0(7) . . . . ?
Rh1 C10 C11 C16 148.2(4) . . . . ?
C9 C10 C11 C12 50.1(8) . . . . ?
C17 C10 C11 C12 -148.6(7) . . . . ?
Rh1 C10 C11 C12 -37.3(9) . . . . ?
C16 C11 C12 C13 -2.0(14) . . . . ?
C10 C11 C12 C13 -176.7(9) . . . . ?
C11 C12 C13 C14 -1.2(19) . . . . ?
C12 C13 C14 C15 2.8(18) . . . . ?
C13 C14 C15 C16 -1.2(14) . . . . ?
C12 C11 C16 C15 3.7(9) . . . . ?
C10 C11 C16 C15 178.4(5) . . . . ?
C14 C15 C16 C11 -2.2(10) . . . . ?
C26 C1 C17 C18 2.4(4) . . . . ?
C2 C1 C17 C18 -172.9(3) . . . . ?
Rh1 C1 C17 C18 131.4(3) . . . . ?
C26 C1 C17 C10 177.5(3) . . . . ?
C2 C1 C17 C10 2.2(4) . . . . ?
Rh1 C1 C17 C10 -53.4(3) . . . . ?
C26 C1 C17 Rh1 -129.0(3) . . . . ?
C2 C1 C17 Rh1 55.6(3) . . . . ?
C9 C10 C17 C18 165.3(5) . . . . ?
C11 C10 C17 C18 2.0(9) . . . . ?
Rh1 C10 C17 C18 -130.0(6) . . . . ?
C9 C10 C17 C1 -6.9(5) . . . . ?
C11 C10 C17 C1 -170.2(4) . . . . ?
Rh1 C10 C17 C1 57.8(3) . . . . ?
C9 C10 C17 Rh1 -64.7(3) . . . . ?
C11 C10 C17 Rh1 132.0(5) . . . . ?
C1 C17 C18 C25 -0.7(4) . . . . ?
C10 C17 C18 C25 -172.9(5) . . . . ?
Rh1 C17 C18 C25 80.6(4) . . . . ?
C1 C17 C18 C19 -178.9(4) . . . . ?
C10 C17 C18 C19 9.0(9) . . . . ?
Rh1 C17 C18 C19 -97.6(5) . . . . ?
C17 C18 C19 C24 -147.0(4) . . . . ?
C25 C18 C19 C24 35.1(6) . . . . ?
C17 C18 C19 C20 33.9(7) . . . . ?
C25 C18 C19 C20 -143.9(4) . . . . ?
C24 C19 C20 C21 2.8(6) . . . . ?
C18 C19 C20 C21 -178.1(4) . . . . ?
C19 C20 C21 C22 -1.9(7) . . . . ?
C20 C21 C22 C23 -0.3(8) . . . . ?
C21 C22 C23 C24 1.5(8) . . . . ?
C22 C23 C24 C19 -0.5(8) . . . . ?
C20 C19 C24 C23 -1.6(7) . . . . ?
C18 C19 C24 C23 179.3(4) . . . . ?
C17 C18 C25 C26 -1.3(5) . . . . ?
C19 C18 C25 C26 176.9(4) . . . . ?
C18 C25 C26 C1 2.8(5) . . . . ?
C18 C25 C26 C27 -169.5(4) . . . . ?
C17 C1 C26 C25 -3.1(4) . . . . ?
C2 C1 C26 C25 169.1(5) . . . . ?
Rh1 C1 C26 C25 -87.4(4) . . . . ?
C17 C1 C26 C27 168.8(4) . . . . ?
C2 C1 C26 C27 -18.9(9) . . . . ?
Rh1 C1 C26 C27 84.5(5) . . . . ?
C25 C26 C27 C32 148.5(4) . . . . ?
C1 C26 C27 C32 -22.0(6) . . . . ?
C25 C26 C27 C28 -29.3(6) . . . . ?
C1 C26 C27 C28 160.1(4) . . . . ?
C32 C27 C28 C29 0.9(6) . . . . ?
C26 C27 C28 C29 178.9(4) . . . . ?
C27 C28 C29 C30 0.0(7) . . . . ?
C28 C29 C30 C31 -0.8(7) . . . . ?
C29 C30 C31 C32 0.6(7) . . . . ?
C30 C31 C32 C27 0.4(7) . . . . ?
C28 C27 C32 C31 -1.2(6) . . . . ?
C26 C27 C32 C31 -179.1(4) . . . . ?
C61 P2 C41 C42 -174.9(3) . . . . ?
C55 P2 C41 C42 75.8(3) . . . . ?
Rh2 P2 C41 C42 -40.0(3) . . . . ?
P2 C41 C42 P1 47.8(3) . . . . ?
C43 P1 C42 C41 79.8(3) . . . . ?
C49 P1 C42 C41 -169.9(3) . . . . ?
Rh2 P1 C42 C41 -36.9(3) . . . . ?
C49 P1 C43 C48 90.9(3) . . . . ?
C42 P1 C43 C48 -161.5(3) . . . . ?
Rh2 P1 C43 C48 -44.2(3) . . . . ?
C49 P1 C43 C44 -90.9(4) . . . . ?
C42 P1 C43 C44 16.7(4) . . . . ?
Rh2 P1 C43 C44 134.0(3) . . . . ?
C48 C43 C44 C45 0.2(6) . . . . ?
P1 C43 C44 C45 -178.0(4) . . . . ?
C43 C44 C45 C46 -0.5(7) . . . . ?
C44 C45 C46 C47 0.8(7) . . . . ?
C45 C46 C47 C48 -0.6(7) . . . . ?
C46 C47 C48 C43 0.3(7) . . . . ?
C44 C43 C48 C47 0.0(6) . . . . ?
P1 C43 C48 C47 178.2(3) . . . . ?
C43 P1 C49 C50 179.6(3) . . . . ?
C42 P1 C49 C50 70.6(4) . . . . ?
Rh2 P1 C49 C50 -53.7(4) . . . . ?
C43 P1 C49 C54 -0.4(4) . . . . ?
C42 P1 C49 C54 -109.3(4) . . . . ?
Rh2 P1 C49 C54 126.4(3) . . . . ?
C54 C49 C50 C51 -0.8(7) . . . . ?
P1 C49 C50 C51 179.3(4) . . . . ?
C49 C50 C51 C52 0.2(7) . . . . ?
C50 C51 C52 C53 0.6(8) . . . . ?
C51 C52 C53 C54 -0.8(8) . . . . ?
C52 C53 C54 C49 0.2(7) . . . . ?
C50 C49 C54 C53 0.6(7) . . . . ?
P1 C49 C54 C53 -179.5(4) . . . . ?
C61 P2 C55 C60 78.3(4) . . . . ?
C41 P2 C55 C60 -174.4(4) . . . . ?
Rh2 P2 C55 C60 -57.8(4) . . . . ?
C61 P2 C55 C56 -103.3(4) . . . . ?
C41 P2 C55 C56 4.0(4) . . . . ?
Rh2 P2 C55 C56 120.6(3) . . . . ?
C60 C55 C56 C57 -0.7(7) . . . . ?
P2 C55 C56 C57 -179.2(4) . . . . ?
C55 C56 C57 C58 -0.1(7) . . . . ?
C56 C57 C58 C59 0.1(8) . . . . ?
C57 C58 C59 C60 0.7(9) . . . . ?
C58 C59 C60 C55 -1.6(8) . . . . ?
C56 C55 C60 C59 1.6(7) . . . . ?
P2 C55 C60 C59 -179.9(4) . . . . ?
C55 P2 C61 C66 175.6(3) . . . . ?
C41 P2 C61 C66 67.5(4) . . . . ?
Rh2 P2 C61 C66 -57.9(4) . . . . ?
C55 P2 C61 C62 -3.0(4) . . . . ?
C41 P2 C61 C62 -111.1(4) . . . . ?
Rh2 P2 C61 C62 123.5(4) . . . . ?
C66 C61 C62 C63 1.0(7) . . . . ?
P2 C61 C62 C63 179.5(4) . . . . ?
C61 C62 C63 C64 0.2(9) . . . . ?
C62 C63 C64 C65 -1.6(9) . . . . ?
C63 C64 C65 C66 1.8(9) . . . . ?
C64 C65 C66 C61 -0.6(8) . . . . ?
C62 C61 C66 C65 -0.8(7) . . . . ?
P2 C61 C66 C65 -179.4(4) . . . . ?
C87 P4 C67 C68 -175.9(3) . . . . ?
C81 P4 C67 C68 77.2(4) . . . . ?
Rh2 P4 C67 C68 -37.3(4) . . . . ?
P4 C67 C68 P3 50.7(4) . . . . ?
C75 P3 C68 C67 69.8(4) . . . . ?
C69 P3 C68 C67 176.7(3) . . . . ?
Rh2 P3 C68 C67 -44.3(4) . . . . ?
C75 P3 C69 C70 149.0(4) . . . . ?
C68 P3 C69 C70 42.7(4) . . . . ?
Rh2 P3 C69 C70 -84.3(4) . . . . ?
C75 P3 C69 C74 -30.6(4) . . . . ?
C68 P3 C69 C74 -137.0(4) . . . . ?
Rh2 P3 C69 C74 96.1(4) . . . . ?
C74 C69 C70 C71 1.7(7) . . . . ?
P3 C69 C70 C71 -178.0(4) . . . . ?
C69 C70 C71 C72 -1.1(7) . . . . ?
C70 C71 C72 C73 -0.5(8) . . . . ?
C71 C72 C73 C74 1.5(9) . . . . ?
C72 C73 C74 C69 -0.9(8) . . . . ?
C70 C69 C74 C73 -0.7(7) . . . . ?
P3 C69 C74 C73 179.0(4) . . . . ?
C69 P3 C75 C80 122.5(4) . . . . ?
C68 P3 C75 C80 -131.3(4) . . . . ?
Rh2 P3 C75 C80 -16.5(4) . . . . ?
C69 P3 C75 C76 -60.6(4) . . . . ?
C68 P3 C75 C76 45.6(4) . . . . ?
Rh2 P3 C75 C76 160.4(3) . . . . ?
C80 C75 C76 C77 2.0(7) . . . . ?
P3 C75 C76 C77 -174.8(4) . . . . ?
C75 C76 C77 C78 -0.9(8) . . . . ?
C76 C77 C78 C79 -0.9(10) . . . . ?
C77 C78 C79 C80 1.4(10) . . . . ?
C76 C75 C80 C79 -1.5(7) . . . . ?
P3 C75 C80 C79 175.5(4) . . . . ?
C78 C79 C80 C75 -0.2(9) . . . . ?
C87 P4 C81 C82 133.0(4) . . . . ?
C67 P4 C81 C82 -120.9(4) . . . . ?
Rh2 P4 C81 C82 -4.8(4) . . . . ?
C87 P4 C81 C86 -49.4(5) . . . . ?
C67 P4 C81 C86 56.6(5) . . . . ?
Rh2 P4 C81 C86 172.7(4) . . . . ?
C86 C81 C82 C83 0.8(8) . . . . ?
P4 C81 C82 C83 178.4(4) . . . . ?
C81 C82 C83 C84 1.9(9) . . . . ?
C82 C83 C84 C85 -3.2(11) . . . . ?
C83 C84 C85 C86 1.7(12) . . . . ?
C84 C85 C86 C81 1.0(11) . . . . ?
C82 C81 C86 C85 -2.3(9) . . . . ?
P4 C81 C86 C85 -179.8(5) . . . . ?
C81 P4 C87 C88 -30.1(4) . . . . ?
C67 P4 C87 C88 -136.0(4) . . . . ?
Rh2 P4 C87 C88 95.9(4) . . . . ?
C81 P4 C87 C92 151.9(4) . . . . ?
C67 P4 C87 C92 45.9(4) . . . . ?
Rh2 P4 C87 C92 -82.2(4) . . . . ?
C92 C87 C88 C89 -3.2(7) . . . . ?
P4 C87 C88 C89 178.8(4) . . . . ?
C87 C88 C89 C90 1.3(8) . . . . ?
C88 C89 C90 C91 1.2(8) . . . . ?
C89 C90 C91 C92 -1.8(8) . . . . ?
C90 C91 C92 C87 -0.1(8) . . . . ?
C88 C87 C92 C91 2.5(7) . . . . ?
P4 C87 C92 C91 -179.4(4) . . . . ?
C104 O3 C101 C102 13.2(8) . . . . ?
O3 C101 C102 C103 -30.5(8) . . . . ?
C101 C102 C103 C104 35.5(7) . . . . ?
C101 O3 C104 C103 10.2(7) . . . . ?
C102 C103 C104 O3 -28.8(7) . . . . ?
C108 O4 C105 C106 -21.5(12) . . . . ?
O4 C105 C106 C107 2.1(14) . . . . ?
C105 C106 C107 C108 17.6(13) . . . . ?
C105 O4 C108 C107 33.7(11) . . . . ?
C106 C107 C108 O4 -31.4(12) . . . . ?
C112 O5 C109 C110 42.5(13) . . . . ?
C112 O5A C109 C110 -39.5(15) . . . . ?
O5 C109 C110 C111 -23.4(14) . . . . ?
O5A C109 C110 C111 24.7(14) . . . . ?
C109 C110 C111 C112 -3.9(12) . . . . ?
C109 O5A C112 C111 36.9(14) . . . . ?
C109 O5 C112 C111 -43.6(11) . . . . ?
C110 C111 C112 O5A -21.5(13) . . . . ?
C110 C111 C112 O5 28.9(10) . . . . ?
C116 O6 C113 C114 10(2) . . . . ?
C116 O6 C113 C115 -0.9(16) . . . . ?
O6 C113 C114 C115 -16(2) . . . . ?
C113 C114 C115 C116 17(3) . . . . ?
C114 C115 C116 O6 -14(4) . . . . ?
C113 C115 C116 O6 -0.9(17) . . . . ?
C113 O6 C116 C115 1(2) . . . . ?
C120 O7 C117 C118 -25(3) . . . . ?
O7 C117 C118 C119 20(3) . . . . ?
C117 C118 C119 C120 -7(3) . . . . ?
C118 C119 C120 O7 -8(2) . . . . ?
C117 O7 C120 C119 22(3) . . . . ?

loop_
_exptl_oxdiff_crystal_face_indexfrac_h
_exptl_oxdiff_crystal_face_indexfrac_k
_exptl_oxdiff_crystal_face_indexfrac_l
_exptl_oxdiff_crystal_face_x
_exptl_oxdiff_crystal_face_y
_exptl_oxdiff_crystal_face_z
-3.3158 -9.2792 -6.6683 -0.3309 0.4799 0.8126
3.3158 9.2792 6.6683 0.3309 -0.4799 -0.8126
2.4403 -0.8974 13.3305 -0.3966 0.5776 -0.7135
-2.6587 0.1604 -13.6325 0.3644 -0.5308 0.7651
-9.0564 -1.3077 -0.6770 -0.7557 -0.5202 0.3978
9.0564 1.3077 0.6770 0.7557 0.5202 -0.3978
